data_1513110
loop_
_publ_author_name
'Zhang, Hongbo'
'Ning, Xin'
'Hang, Hang'
'Ru, Xuyan'
'Li, Haichen'
'Li, Yonghong'
'Wang, Lizhong'
'Zhang, Xiao'
'Yu, Shujing'
'Qiao, Yuanyuan'
'Wang, Xin'
'Wang, Peng George'

_publ_section_title
;
 Total Synthesis of Thaxtomin A and Its Stereoisomers and Findings of
 Their Biological Activities
;
_journal_issue 22
_journal_name_full 'Organic Letters'
_journal_page_first 5670
_journal_paper_doi 10.1021/ol4026556
_journal_volume 15
_journal_year 2013
_chemical_formula_sum 'C26 H31 N4 O7'
_chemical_formula_weight 511.55
_chemical_name_systematic
; 
 ? 
;
_space_group_IT_number 2
_symmetry_cell_setting triclinic
_symmetry_space_group_name_Hall '-P 1'
_symmetry_space_group_name_H-M 'P -1'
_atom_sites_solution_hydrogens geom
_atom_sites_solution_primary direct
_atom_sites_solution_secondary difmap
_audit_creation_method SHELXL-97
_cell_angle_alpha 80.687(10)
_cell_angle_beta 79.096(11)
_cell_angle_gamma 87.104(13)
_cell_formula_units_Z 2
_cell_length_a 8.057(3)
_cell_length_b 9.258(3)
_cell_length_c 17.387(5)
_cell_measurement_reflns_used 4310
_cell_measurement_temperature 113(2)
_cell_measurement_theta_max 28.0
_cell_measurement_theta_min 2.2
_cell_volume 1256.5(7)
_computing_cell_refinement CrystalClear
_computing_data_collection CrystalClear
_computing_data_reduction CrystalClear
_computing_molecular_graphics 'Bruker SHELXTL'
_computing_publication_material 'CrystalStructure 3.8'
_computing_structure_refinement 'SHELXL-97 (Sheldrick, 1997)'
_computing_structure_solution 'SHELXS-97 (Sheldrick, 1990)'
_diffrn_ambient_temperature 113(2)
_diffrn_detector_area_resol_mean 14.22
_diffrn_measured_fraction_theta_full 0.989
_diffrn_measured_fraction_theta_max 0.989
_diffrn_measurement_device_type 'Rigaku Saturn724 CCD'
_diffrn_measurement_method '\w and \f scans'
_diffrn_radiation_monochromator multilayer
_diffrn_radiation_source 'rotating anode'
_diffrn_radiation_type MoK\a
_diffrn_radiation_wavelength 0.71073
_diffrn_reflns_av_R_equivalents 0.0346
_diffrn_reflns_av_sigmaI/netI 0.0557
_diffrn_reflns_limit_h_max 10
_diffrn_reflns_limit_h_min -10
_diffrn_reflns_limit_k_max 12
_diffrn_reflns_limit_k_min -12
_diffrn_reflns_limit_l_max 22
_diffrn_reflns_limit_l_min -22
_diffrn_reflns_number 15845
_diffrn_reflns_theta_full 27.95
_diffrn_reflns_theta_max 27.95
_diffrn_reflns_theta_min 2.23
_diffrn_standards_decay_% 0
_diffrn_standards_interval_count 0
_diffrn_standards_interval_time 0
_diffrn_standards_number 0
_exptl_absorpt_coefficient_mu 0.099
_exptl_absorpt_correction_T_max 0.9882
_exptl_absorpt_correction_T_min 0.9804
_exptl_absorpt_correction_type multi-scan
_exptl_absorpt_process_details CrystalClear
_exptl_crystal_colour Colorless
_exptl_crystal_density_diffrn 1.352
_exptl_crystal_density_method 'not measured'
_exptl_crystal_description Prism
_exptl_crystal_F_000 542
_exptl_crystal_size_max 0.20
_exptl_crystal_size_mid 0.18
_exptl_crystal_size_min 0.12
_refine_diff_density_max 0.637
_refine_diff_density_min -0.375
_refine_diff_density_rms 0.115
_refine_ls_extinction_method none
_refine_ls_goodness_of_fit_ref 1.050
_refine_ls_hydrogen_treatment constr
_refine_ls_matrix_type full
_refine_ls_number_parameters 340
_refine_ls_number_reflns 5974
_refine_ls_number_restraints 0
_refine_ls_restrained_S_all 1.050
_refine_ls_R_factor_all 0.0642
_refine_ls_R_factor_gt 0.0436
_refine_ls_shift/su_max 0.003
_refine_ls_shift/su_mean 0.000
_refine_ls_structure_factor_coef Fsqd
_refine_ls_weighting_details 'calc w=1/[\s^2^(Fo^2^)+(0.0700P)^2^+0.0000P] where P=(Fo^2^+2Fc^2^)/3'
_refine_ls_weighting_scheme calc
_refine_ls_wR_factor_gt 0.1183
_refine_ls_wR_factor_ref 0.1313
_reflns_number_gt 3791
_reflns_number_total 5974
_reflns_threshold_expression >2sigma(I)
_cod_data_source_file ol4026556_si_002.cif
_cod_data_source_block shelx
_cod_depositor_comments
;
The following automatic conversions were performed:

'_symmetry_cell_setting' value 'Triclinic' changed to 'triclinic'
according to /home/saulius/struct/CIF-dictionaries/cif_core.dic
dictionary named 'cif_core.dic' version 2.4.2 from
2011-04-26.

'_exptl_absorpt_correction_type' value 'MULTI-SCAN'
changed to 'multi-scan' according to
/home/saulius/struct/CIF-dictionaries/cif_core.dic dictionary named
'cif_core.dic' version 2.4.2 from
2011-04-26.

'_refine_ls_hydrogen_treatment' value 'CONSTR' changed
to 'constr' according to
/home/saulius/struct/CIF-dictionaries/cif_core.dic dictionary named
'cif_core.dic' version 2.4.2 from 2011-04-26.

Automatic conversion script
Id: cif_fix_values 1891 2012-01-12 08:04:46Z andrius 
;
_cod_original_sg_symbol_H-M P-1
_cod_database_code 1513110

loop_
_symmetry_equiv_pos_as_xyz
'x, y, z'
'-x, -y, -z'

loop_
_atom_site_label
_atom_site_type_symbol
_atom_site_fract_x
_atom_site_fract_y
_atom_site_fract_z
_atom_site_U_iso_or_equiv
_atom_site_adp_type
_atom_site_occupancy
_atom_site_symmetry_multiplicity
_atom_site_calc_flag
_atom_site_refinement_flags
O1 O 1.27188(15) 0.78761(15) 0.46006(8) 0.0382(4) Uani 1 1 d .
O2 O 1.24588(14) 0.59119(13) 0.41230(7) 0.0255(3) Uani 1 1 d .
O3 O 0.89796(14) 0.59519(13) 0.09322(6) 0.0234(3) Uani 1 1 d .
O4 O 1.40912(14) 0.44036(14) 0.24731(7) 0.0251(3) Uani 1 1 d .
O5 O 1.21501(14) 0.50036(13) 0.02361(6) 0.0233(3) Uani 1 1 d .
H5 H 1.1677 0.4677 -0.0089 0.035 Uiso 1 1 calc R
O6 O 0.56238(14) 0.20378(14) 0.32003(7) 0.0276(3) Uani 1 1 d .
H6 H 0.5213 0.2719 0.2907 0.041 Uiso 1 1 calc R
N1 N 1.18367(16) 0.69732(16) 0.44296(8) 0.0204(3) Uani 1 1 d .
N2 N 0.62449(16) 0.58576(15) 0.41620(8) 0.0214(3) Uani 1 1 d .
N3 N 1.02477(15) 0.61150(14) 0.19601(7) 0.0175(3) Uani 1 1 d .
N4 N 1.28128(16) 0.41552(15) 0.14555(7) 0.0191(3) Uani 1 1 d .
C1 C 1.00047(18) 0.71652(17) 0.45945(9) 0.0168(3) Uani 1 1 d .
C2 C 0.9386(2) 0.81413(18) 0.51142(9) 0.0197(3) Uani 1 1 d .
H2 H 1.0156 0.8654 0.5318 0.024 Uiso 1 1 calc R
C3 C 0.7656(2) 0.83799(18) 0.53407(9) 0.0220(4) Uani 1 1 d .
H3 H 0.7254 0.9041 0.5703 0.026 Uiso 1 1 calc R
C4 C 0.65252(19) 0.76604(18) 0.50416(9) 0.0202(4) Uani 1 1 d .
H4 H 0.5342 0.7819 0.5192 0.024 Uiso 1 1 calc R
C5 C 0.71522(19) 0.66963(18) 0.45139(9) 0.0179(3) Uani 1 1 d .
C6 C 0.89222(18) 0.63661(17) 0.42705(9) 0.0158(3) Uani 1 1 d .
C7 C 0.90071(19) 0.52904(17) 0.37467(9) 0.0170(3) Uani 1 1 d .
C8 C 0.7360(2) 0.50288(18) 0.37142(9) 0.0209(4) Uani 1 1 d .
H8 H 0.7037 0.4352 0.3416 0.025 Uiso 1 1 calc R
C9 C 1.04553(19) 0.45495(17) 0.32646(9) 0.0175(3) Uani 1 1 d .
H9A H 1.0020 0.3683 0.3106 0.021 Uiso 1 1 calc R
H9B H 1.1290 0.4194 0.3607 0.021 Uiso 1 1 calc R
C10 C 1.13793(18) 0.55201(17) 0.25086(9) 0.0165(3) Uani 1 1 d .
H10 H 1.1845 0.6370 0.2682 0.020 Uiso 1 1 calc R
C11 C 1.28616(19) 0.46525(18) 0.21329(9) 0.0181(3) Uani 1 1 d .
C12 C 1.14073(19) 0.43900(18) 0.10161(9) 0.0177(3) Uani 1 1 d .
C13 C 1.01016(19) 0.55303(17) 0.13244(9) 0.0175(3) Uani 1 1 d .
C14 C 0.9155(2) 0.73791(19) 0.21374(10) 0.0280(4) Uani 1 1 d .
H14A H 0.9197 0.8098 0.1654 0.042 Uiso 1 1 calc R
H14B H 0.9548 0.7827 0.2543 0.042 Uiso 1 1 calc R
H14C H 0.7990 0.7058 0.2334 0.042 Uiso 1 1 calc R
C15 C 1.4301(2) 0.3329(2) 0.11117(10) 0.0287(4) Uani 1 1 d .
H15A H 1.5287 0.3962 0.0975 0.043 Uiso 1 1 calc R
H15B H 1.4089 0.2996 0.0633 0.043 Uiso 1 1 calc R
H15C H 1.4518 0.2480 0.1498 0.043 Uiso 1 1 calc R
C16 C 1.0541(2) 0.29430(18) 0.10146(9) 0.0186(3) Uani 1 1 d .
H16A H 0.9664 0.3146 0.0680 0.022 Uiso 1 1 calc R
H16B H 1.1392 0.2265 0.0768 0.022 Uiso 1 1 calc R
C17 C 0.97257(19) 0.21888(17) 0.18270(9) 0.0178(3) Uani 1 1 d .
C18 C 1.0645(2) 0.11842(18) 0.22750(10) 0.0222(4) Uani 1 1 d .
H18 H 1.1790 0.0959 0.2070 0.027 Uiso 1 1 calc R
C19 C 0.9883(2) 0.05097(18) 0.30245(10) 0.0245(4) Uani 1 1 d .
H19 H 1.0526 -0.0155 0.3334 0.029 Uiso 1 1 calc R
C20 C 0.8205(2) 0.07928(19) 0.33263(10) 0.0249(4) Uani 1 1 d .
H20 H 0.7691 0.0311 0.3834 0.030 Uiso 1 1 calc R
C21 C 0.7273(2) 0.17936(18) 0.28774(9) 0.0204(4) Uani 1 1 d .
C22 C 0.80414(19) 0.24970(17) 0.21317(9) 0.0185(3) Uani 1 1 d .
H22 H 0.7411 0.3190 0.1830 0.022 Uiso 1 1 calc R
O7 O 0.35428(17) 0.87698(17) 0.13611(9) 0.0457(4) Uani 1 1 d .
C23 C 0.4570(3) 0.8826(3) 0.25557(13) 0.0460(5) Uani 1 1 d .
H23A H 0.4428 0.9893 0.2500 0.069 Uiso 1 1 calc R
H23B H 0.5515 0.8517 0.2830 0.069 Uiso 1 1 calc R
H23C H 0.3532 0.8366 0.2863 0.069 Uiso 1 1 calc R
C24 C 0.4928(3) 0.8373(2) 0.17575(14) 0.0448(5) Uani 1 1 d .
H24A H 0.5963 0.8854 0.1441 0.054 Uiso 1 1 calc R
H24B H 0.5126 0.7301 0.1811 0.054 Uiso 1 1 calc R
C25 C 0.3790(3) 0.8327(2) 0.06049(12) 0.0459(6) Uani 1 1 d .
H25A H 0.3849 0.7245 0.0665 0.055 Uiso 1 1 calc R
H25B H 0.4872 0.8709 0.0284 0.055 Uiso 1 1 calc R
C26 C 0.2360(3) 0.8895(3) 0.01901(13) 0.0484(6) Uani 1 1 d .
H26A H 0.1289 0.8525 0.0512 0.073 Uiso 1 1 calc R
H26B H 0.2527 0.8563 -0.0327 0.073 Uiso 1 1 calc R
H26C H 0.2331 0.9967 0.0114 0.073 Uiso 1 1 calc R

loop_
_atom_site_aniso_label
_atom_site_aniso_U_11
_atom_site_aniso_U_22
_atom_site_aniso_U_33
_atom_site_aniso_U_23
_atom_site_aniso_U_13
_atom_site_aniso_U_12
O1 0.0218(7) 0.0419(9) 0.0579(9) -0.0234(7) -0.0090(6) -0.0098(6)
O2 0.0176(6) 0.0302(7) 0.0300(7) -0.0119(6) -0.0025(5) 0.0017(5)
O3 0.0241(6) 0.0285(7) 0.0192(6) -0.0044(5) -0.0084(5) 0.0035(5)
O4 0.0169(6) 0.0366(7) 0.0241(6) -0.0104(5) -0.0057(5) 0.0017(5)
O5 0.0253(6) 0.0315(7) 0.0124(5) -0.0042(5) 0.0006(5) -0.0079(5)
O6 0.0215(6) 0.0319(7) 0.0265(7) -0.0026(5) 0.0017(5) -0.0035(5)
N1 0.0178(7) 0.0270(8) 0.0167(7) -0.0026(6) -0.0034(5) -0.0040(6)
N2 0.0170(7) 0.0251(8) 0.0231(7) -0.0080(6) -0.0019(6) -0.0021(6)
N3 0.0194(7) 0.0177(7) 0.0161(6) -0.0042(5) -0.0046(5) 0.0018(5)
N4 0.0141(6) 0.0271(8) 0.0167(7) -0.0081(6) -0.0010(5) 0.0012(5)
C1 0.0140(7) 0.0202(8) 0.0155(7) 0.0014(6) -0.0042(6) -0.0007(6)
C2 0.0221(8) 0.0211(8) 0.0168(8) -0.0029(6) -0.0054(6) -0.0027(7)
C3 0.0261(9) 0.0219(9) 0.0175(8) -0.0055(7) -0.0020(7) 0.0036(7)
C4 0.0160(8) 0.0236(9) 0.0191(8) -0.0026(7) -0.0004(6) 0.0029(7)
C5 0.0150(8) 0.0219(8) 0.0161(7) -0.0018(6) -0.0012(6) -0.0015(6)
C6 0.0153(8) 0.0184(8) 0.0124(7) -0.0002(6) -0.0007(6) -0.0007(6)
C7 0.0167(8) 0.0184(8) 0.0156(7) -0.0026(6) -0.0018(6) -0.0016(6)
C8 0.0203(8) 0.0220(9) 0.0211(8) -0.0070(7) -0.0017(7) -0.0035(7)
C9 0.0173(8) 0.0190(8) 0.0165(8) -0.0050(6) -0.0012(6) -0.0015(6)
C10 0.0156(8) 0.0190(8) 0.0159(7) -0.0047(6) -0.0032(6) -0.0018(6)
C11 0.0154(8) 0.0215(8) 0.0166(7) -0.0022(6) -0.0001(6) -0.0044(6)
C12 0.0172(8) 0.0227(8) 0.0128(7) -0.0028(6) -0.0012(6) -0.0020(6)
C13 0.0173(8) 0.0187(8) 0.0154(7) -0.0007(6) -0.0008(6) -0.0045(6)
C14 0.0367(10) 0.0250(10) 0.0244(9) -0.0089(7) -0.0098(8) 0.0115(8)
C15 0.0191(9) 0.0443(12) 0.0241(9) -0.0145(8) -0.0008(7) 0.0055(8)
C16 0.0192(8) 0.0202(8) 0.0167(8) -0.0058(6) -0.0015(6) -0.0007(6)
C17 0.0223(8) 0.0164(8) 0.0162(8) -0.0052(6) -0.0045(6) -0.0026(6)
C18 0.0221(8) 0.0206(9) 0.0244(9) -0.0063(7) -0.0045(7) 0.0027(7)
C19 0.0314(10) 0.0197(9) 0.0231(9) -0.0016(7) -0.0088(7) 0.0023(7)
C20 0.0345(10) 0.0213(9) 0.0185(8) -0.0011(7) -0.0037(7) -0.0068(7)
C21 0.0207(8) 0.0211(9) 0.0207(8) -0.0073(7) -0.0021(7) -0.0060(7)
C22 0.0192(8) 0.0178(8) 0.0197(8) -0.0031(6) -0.0064(6) -0.0012(6)
O7 0.0351(8) 0.0546(10) 0.0509(9) -0.0259(8) -0.0023(7) 0.0002(7)
C23 0.0389(12) 0.0440(13) 0.0566(14) -0.0100(11) -0.0111(11) 0.0008(10)
C24 0.0315(11) 0.0393(12) 0.0608(15) -0.0048(11) -0.0045(10) 0.0022(9)
C25 0.0466(13) 0.0430(13) 0.0457(13) -0.0186(11) 0.0108(10) -0.0127(10)
C26 0.0519(13) 0.0535(15) 0.0393(12) -0.0143(11) 0.0044(10) -0.0220(11)

loop_
_atom_type_symbol
_atom_type_description
_atom_type_scat_dispersion_real
_atom_type_scat_dispersion_imag
_atom_type_scat_source
C C 0.0033 0.0016 'International Tables Vol C Tables 4.2.6.8 and 6.1.1.4'
H H 0.0000 0.0000 'International Tables Vol C Tables 4.2.6.8 and 6.1.1.4'
N N 0.0061 0.0033 'International Tables Vol C Tables 4.2.6.8 and 6.1.1.4'
O O 0.0106 0.0060 'International Tables Vol C Tables 4.2.6.8 and 6.1.1.4'

loop_
_geom_angle_atom_site_label_1
_geom_angle_atom_site_label_2
_geom_angle_atom_site_label_3
_geom_angle
C12 O5 H5 109.5
C21 O6 H6 109.5
O1 N1 O2 121.88(13)
O1 N1 C1 118.99(14)
O2 N1 C1 119.14(13)
C8 N2 C5 108.19(13)
C13 N3 C14 117.83(13)
C13 N3 C10 123.57(13)
C14 N3 C10 118.53(12)
C11 N4 C12 125.49(13)
C11 N4 C15 117.50(13)
C12 N4 C15 117.00(12)
C2 C1 C6 122.23(14)
C2 C1 N1 115.52(13)
C6 C1 N1 122.21(14)
C1 C2 C3 120.99(15)
C1 C2 H2 119.5
C3 C2 H2 119.5
C4 C3 C2 120.17(15)
C4 C3 H3 119.9
C2 C3 H3 119.9
C3 C4 C5 118.61(14)
C3 C4 H4 120.7
C5 C4 H4 120.7
N2 C5 C4 127.68(14)
N2 C5 C6 108.05(13)
C4 C5 C6 124.22(14)
C1 C6 C5 113.74(14)
C1 C6 C7 140.17(14)
C5 C6 C7 106.08(13)
C8 C7 C6 105.79(13)
C8 C7 C9 121.00(14)
C6 C7 C9 133.16(14)
N2 C8 C7 111.89(14)
N2 C8 H8 124.1
C7 C8 H8 124.1
C7 C9 C10 115.27(13)
C7 C9 H9A 108.5
C10 C9 H9A 108.5
C7 C9 H9B 108.5
C10 C9 H9B 108.5
H9A C9 H9B 107.5
N3 C10 C11 113.30(12)
N3 C10 C9 112.91(12)
C11 C10 C9 108.36(13)
N3 C10 H10 107.3
C11 C10 H10 107.3
C9 C10 H10 107.3
O4 C11 N4 121.86(14)
O4 C11 C10 118.28(14)
N4 C11 C10 119.85(14)
O5 C12 N4 105.12(12)
O5 C12 C13 106.21(13)
N4 C12 C13 112.48(12)
O5 C12 C16 110.49(12)
N4 C12 C16 111.68(13)
C13 C12 C16 110.58(12)
O3 C13 N3 121.46(15)
O3 C13 C12 117.73(13)
N3 C13 C12 120.65(13)
N3 C14 H14A 109.5
N3 C14 H14B 109.5
H14A C14 H14B 109.5
N3 C14 H14C 109.5
H14A C14 H14C 109.5
H14B C14 H14C 109.5
N4 C15 H15A 109.5
N4 C15 H15B 109.5
H15A C15 H15B 109.5
N4 C15 H15C 109.5
H15A C15 H15C 109.5
H15B C15 H15C 109.5
C17 C16 C12 114.47(12)
C17 C16 H16A 108.6
C12 C16 H16A 108.6
C17 C16 H16B 108.6
C12 C16 H16B 108.6
H16A C16 H16B 107.6
C18 C17 C22 119.45(15)
C18 C17 C16 120.52(15)
C22 C17 C16 120.04(14)
C17 C18 C19 119.88(16)
C17 C18 H18 120.1
C19 C18 H18 120.1
C20 C19 C18 121.02(16)
C20 C19 H19 119.5
C18 C19 H19 119.5
C19 C20 C21 119.33(16)
C19 C20 H20 120.3
C21 C20 H20 120.3
O6 C21 C20 117.19(15)
O6 C21 C22 122.94(15)
C20 C21 C22 119.87(15)
C17 C22 C21 120.42(15)
C17 C22 H22 119.8
C21 C22 H22 119.8
C25 O7 C24 112.78(16)
C24 C23 H23A 109.5
C24 C23 H23B 109.5
H23A C23 H23B 109.5
C24 C23 H23C 109.5
H23A C23 H23C 109.5
H23B C23 H23C 109.5
O7 C24 C23 110.20(17)
O7 C24 H24A 109.6
C23 C24 H24A 109.6
O7 C24 H24B 109.6
C23 C24 H24B 109.6
H24A C24 H24B 108.1
O7 C25 C26 110.02(18)
O7 C25 H25A 109.7
C26 C25 H25A 109.7
O7 C25 H25B 109.7
C26 C25 H25B 109.7
H25A C25 H25B 108.2
C25 C26 H26A 109.5
C25 C26 H26B 109.5
H26A C26 H26B 109.5
C25 C26 H26C 109.5
H26A C26 H26C 109.5
H26B C26 H26C 109.5

loop_
_geom_bond_atom_site_label_1
_geom_bond_atom_site_label_2
_geom_bond_distance
O1 N1 1.2299(17)
O2 N1 1.2327(17)
O3 C13 1.2434(18)
O4 C11 1.2405(18)
O5 C12 1.4136(18)
O5 H5 0.8400
O6 C21 1.3641(19)
O6 H6 0.8400
N1 C1 1.457(2)
N2 C8 1.364(2)
N2 C5 1.375(2)
N3 C13 1.3334(19)
N3 C14 1.466(2)
N3 C10 1.4669(19)
N4 C11 1.340(2)
N4 C12 1.4704(19)
N4 C15 1.471(2)
C1 C2 1.389(2)
C1 C6 1.418(2)
C2 C3 1.392(2)
C2 H2 0.9500
C3 C4 1.377(2)
C3 H3 0.9500
C4 C5 1.392(2)
C4 H4 0.9500
C5 C6 1.441(2)
C6 C7 1.445(2)
C7 C8 1.374(2)
C7 C9 1.507(2)
C8 H8 0.9500
C9 C10 1.551(2)
C9 H9A 0.9900
C9 H9B 0.9900
C10 C11 1.509(2)
C10 H10 1.0000
C12 C13 1.538(2)
C12 C16 1.542(2)
C14 H14A 0.9800
C14 H14B 0.9800
C14 H14C 0.9800
C15 H15A 0.9800
C15 H15B 0.9800
C15 H15C 0.9800
C16 C17 1.513(2)
C16 H16A 0.9900
C16 H16B 0.9900
C17 C18 1.391(2)
C17 C22 1.393(2)
C18 C19 1.392(2)
C18 H18 0.9500
C19 C20 1.383(2)
C19 H19 0.9500
C20 C21 1.396(2)
C20 H20 0.9500
C21 C22 1.397(2)
C22 H22 0.9500
O7 C25 1.416(2)
O7 C24 1.422(2)
C23 C24 1.487(3)
C23 H23A 0.9800
C23 H23B 0.9800
C23 H23C 0.9800
C24 H24A 0.9900
C24 H24B 0.9900
C25 C26 1.501(3)
C25 H25A 0.9900
C25 H25B 0.9900
C26 H26A 0.9800
C26 H26B 0.9800
C26 H26C 0.9800

loop_
_geom_torsion_atom_site_label_1
_geom_torsion_atom_site_label_2
_geom_torsion_atom_site_label_3
_geom_torsion_atom_site_label_4
_geom_torsion
O1 N1 C1 C2 -15.9(2)
O2 N1 C1 C2 164.11(14)
O1 N1 C1 C6 166.48(14)
O2 N1 C1 C6 -13.5(2)
C6 C1 C2 C3 -0.1(2)
N1 C1 C2 C3 -177.70(14)
C1 C2 C3 C4 -0.9(2)
C2 C3 C4 C5 0.1(2)
C8 N2 C5 C4 -177.52(16)
C8 N2 C5 C6 -0.04(18)
C3 C4 C5 N2 178.72(16)
C3 C4 C5 C6 1.6(2)
C2 C1 C6 C5 1.6(2)
N1 C1 C6 C5 179.10(13)
C2 C1 C6 C7 -179.21(18)
N1 C1 C6 C7 -1.7(3)
N2 C5 C6 C1 179.97(13)
C4 C5 C6 C1 -2.4(2)
N2 C5 C6 C7 0.53(17)
C4 C5 C6 C7 178.11(15)
C1 C6 C7 C8 179.99(19)
C5 C6 C7 C8 -0.81(17)
C1 C6 C7 C9 -2.6(3)
C5 C6 C7 C9 176.59(16)
C5 N2 C8 C7 -0.51(19)
C6 C7 C8 N2 0.83(18)
C9 C7 C8 N2 -176.96(14)
C8 C7 C9 C10 102.84(17)
C6 C7 C9 C10 -74.2(2)
C13 N3 C10 C11 25.1(2)
C14 N3 C10 C11 -157.92(14)
C13 N3 C10 C9 -98.56(17)
C14 N3 C10 C9 78.42(18)
C7 C9 C10 N3 -57.83(17)
C7 C9 C10 C11 175.83(12)
C12 N4 C11 O4 179.61(15)
C15 N4 C11 O4 -1.7(2)
C12 N4 C11 C10 0.7(2)
C15 N4 C11 C10 179.36(15)
N3 C10 C11 O4 162.97(14)
C9 C10 C11 O4 -70.91(18)
N3 C10 C11 N4 -18.0(2)
C9 C10 C11 N4 108.09(16)
C11 N4 C12 O5 126.23(16)
C15 N4 C12 O5 -52.49(18)
C11 N4 C12 C13 11.1(2)
C15 N4 C12 C13 -167.62(14)
C11 N4 C12 C16 -113.93(17)
C15 N4 C12 C16 67.35(17)
C14 N3 C13 O3 -6.2(2)
C10 N3 C13 O3 170.75(14)
C14 N3 C13 C12 169.03(14)
C10 N3 C13 C12 -14.0(2)
O5 C12 C13 O3 56.43(18)
N4 C12 C13 O3 170.90(13)
C16 C12 C13 O3 -63.48(18)
O5 C12 C13 N3 -119.02(15)
N4 C12 C13 N3 -4.6(2)
C16 C12 C13 N3 121.07(15)
O5 C12 C16 C17 179.20(13)
N4 C12 C16 C17 62.57(17)
C13 C12 C16 C17 -63.50(17)
C12 C16 C17 C18 -89.54(18)
C12 C16 C17 C22 90.54(17)
C22 C17 C18 C19 -0.7(2)
C16 C17 C18 C19 179.37(14)
C17 C18 C19 C20 1.7(2)
C18 C19 C20 C21 -1.3(3)
C19 C20 C21 O6 -179.93(14)
C19 C20 C21 C22 0.0(2)
C18 C17 C22 C21 -0.6(2)
C16 C17 C22 C21 179.28(14)
O6 C21 C22 C17 -179.10(14)
C20 C21 C22 C17 1.0(2)
C25 O7 C24 C23 -178.24(18)
C24 O7 C25 C26 -174.91(17)
